data_7221819
loop_
_publ_author_name
'Ghosh, Dipankar'
'Lebedyt\.e, Ieva'
'Yufit, Dmitry S.'
'Damodaran, Krishna K.'
'Steed, Jonathan W.'

_publ_section_title
;
 Selective gelation of N-(4-pyridyl)nicotinamide by copper(ii) salts
;
_journal_issue 42
_journal_name_full CrystEngComm
_journal_page_first 8130
_journal_paper_doi 10.1039/C5CE00901D
_journal_volume 17
_journal_year 2015
_chemical_formula_moiety 'C22 H22 Cd N8 O10'
_chemical_formula_sum 'C22 H22 Cd N8 O10'
_chemical_formula_weight 670.88
_chemical_name_systematic
;
diaquadi(N-4-pyridylnicotinamide)cadmium(II)nitrate 
;
_space_group_crystal_system triclinic
_space_group_IT_number 2
_space_group_name_Hall '-P 1'
_space_group_name_H-M_alt 'P -1'
_symmetry_space_group_name_Hall '-P 1'
_symmetry_space_group_name_H-M 'P -1'
_atom_sites_solution_hydrogens geom
_atom_sites_solution_primary iterative
_atom_sites_solution_secondary difmap
_audit_creation_date 2014-10-02
_audit_creation_method
;
Olex2 1.2-beta
(compiled 2014.09.19 svn.r3010 for OlexSys, GUI svn.r4874)
;
_audit_update_record
;
2015-08-05 deposited with the CCDC.
2015-08-18 downloaded from the CCDC.
;
_cell_angle_alpha 76.1428(18)
_cell_angle_beta 73.5323(18)
_cell_angle_gamma 83.610(2)
_cell_formula_units_Z 1
_cell_length_a 7.3668(5)
_cell_length_b 9.1365(6)
_cell_length_c 9.9565(6)
_cell_measurement_reflns_used 9875
_cell_measurement_temperature 120.0
_cell_measurement_theta_max 31.54
_cell_measurement_theta_min 2.30
_cell_volume 623.27(7)
_computing_cell_refinement 'SAINT v8.34A (Bruker, 2013)'
_computing_data_collection 'APEX2 v.2013.4_1 (Bruker, 2013)'
_computing_data_reduction 'SAINT v8.34A (Bruker, 2013)'
_computing_molecular_graphics 'Olex2 (Dolomanov et al., 2009)'
_computing_publication_material 'Olex2 (Dolomanov et al., 2009)'
_computing_structure_refinement 'XL (Sheldrick, 2008)'
_computing_structure_solution 'olex2.solve (Bourhis et al., 2013)'
_diffrn_ambient_temperature 120.0
_diffrn_detector 'Bruker PHOTON 100 CMOS'
_diffrn_detector_type 'CMOS sensor'
_diffrn_measured_fraction_theta_full 1.000
_diffrn_measured_fraction_theta_max 1.000
_diffrn_measurement_device 'Bruker D8 Venture'
_diffrn_measurement_device_type D8Venture
_diffrn_measurement_method \w-scan
_diffrn_radiation_monochromator 'focusing mirrors'
_diffrn_radiation_probe x-ray
_diffrn_radiation_type MoK\a
_diffrn_radiation_wavelength 0.71073
_diffrn_reflns_av_R_equivalents 0.0651
_diffrn_reflns_av_unetI/netI 0.0388
_diffrn_reflns_limit_h_max 10
_diffrn_reflns_limit_h_min -10
_diffrn_reflns_limit_k_max 12
_diffrn_reflns_limit_k_min -12
_diffrn_reflns_limit_l_max 13
_diffrn_reflns_limit_l_min -13
_diffrn_reflns_number 19999
_diffrn_reflns_theta_full 29.00
_diffrn_reflns_theta_max 29.00
_diffrn_reflns_theta_min 2.30
_diffrn_source 'ImuS microsource'
_diffrn_standards_number 0
_exptl_absorpt_coefficient_mu 0.951
_exptl_absorpt_correction_T_max 1.0000
_exptl_absorpt_correction_T_min 0.7122
_exptl_absorpt_correction_type multi-scan
_exptl_absorpt_process_details
;
SADABS-2012/1 (Bruker,2012) was used for absorption correction.
wR2(int) was 0.1382 before and 0.1127 after correction.
The Ratio of minimum to maximum transmission is 0.7122.
The \l/2 correction factor is 0.0015.
;
_exptl_crystal_colour 'dull dark colourless'
_exptl_crystal_colour_lustre dull
_exptl_crystal_colour_modifier dark
_exptl_crystal_colour_primary colourless
_exptl_crystal_density_diffrn 1.787
_exptl_crystal_density_method 'not measured'
_exptl_crystal_description plate
_exptl_crystal_F_000 338
_exptl_crystal_size_max 0.25
_exptl_crystal_size_mid 0.16
_exptl_crystal_size_min 0.04
_refine_diff_density_max 2.902
_refine_diff_density_min -1.292
_refine_diff_density_rms 0.297
_refine_ls_extinction_method none
_refine_ls_goodness_of_fit_ref 1.072
_refine_ls_hydrogen_treatment constr
_refine_ls_matrix_type full
_refine_ls_number_parameters 157
_refine_ls_number_reflns 3310
_refine_ls_number_restraints 1
_refine_ls_restrained_S_all 1.113
_refine_ls_R_factor_all 0.0595
_refine_ls_R_factor_gt 0.0592
_refine_ls_shift/su_max 0.000
_refine_ls_shift/su_mean 0.000
_refine_ls_structure_factor_coef Fsqd
_refine_ls_weighting_details 'calc w=1/[\s^2^(Fo^2^)+(0.1200P)^2^+0.7000P] where P=(Fo^2^+2Fc^2^)/3'
_refine_ls_weighting_scheme calc
_refine_ls_wR_factor_gt 0.1492
_refine_ls_wR_factor_ref 0.1497
_reflns_number_gt 3264
_reflns_number_total 3310
_reflns_threshold_expression >2sigma(I)
_cod_data_source_file c5ce00901d2.cif
_cod_data_source_block Complex4
_cod_depositor_comments
;
The following automatic conversions were performed:

'_diffrn_radiation_probe' value 'X-ray' changed to 'x-ray' according
to
/usr/data/users/saulius/crontab/automatic-downloads/rss-feeds/RSC/lib/dictionaries/cif_core.dic
dictionary named 'cif_core.dic' version 2.4.2 from 2011-04-26.

Automatic conversion script
Id: cif_fix_values 3271 2015-04-21 07:52:19Z andrius 

 Adding full bibliography for 7221817--7221820.cif.
;
_cod_database_code 7221819
_computing.bruker_data_scaling 'SADABS V2012/1 (Bruker AXS Inc.)'

_olex2_refinement_description
;
1. Fixed Uiso
 At 1.2 times of:
  All C(H) groups, All N(H) groups
 At 1.5 times of:
  All O(H,H) groups
2. Restrained distances
 O5-H5A \\sim O5-H5B
 with sigma of 0.005
3. Uiso/Uaniso restraints and constraints
Uiso(C7B) = Uiso(C7A)
4. Others
 Fixed Sof: C7A(0.5) C11A(0.5) H11A(0.5) C10A(0.5) H10A(0.5) C9A(0.5) H9A(0.5)
 N3A(0.5) C8A(0.5) H8A(0.5) C7B(0.5) C11B(0.5) H11B(0.5) N3B(0.5) C10B(0.5)
 H10B(0.5) C9B(0.5) H9B(0.5) C8B(0.5) H8B(0.5)
5.a Rotating group:
 O5(H5A,H5B)
5.b Aromatic/amide H refined with riding coordinates:
 N2(H2), C1(H1), C2(H2A), C4(H4), C5(H5), C11A(H11A), C10A(H10A), C9A(H9A),
 C8A(H8A), C11B(H11B), C10B(H10B), C9B(H9B), C8B(H8B)
5.c Fitted hexagon refined as free rotating group:
 C7A(C11A,C10A,C9A,N3A,C8A), C7B(C11B,N3B,C10B,C9B,C8B)
;
_olex2_submission_special_instructions 'No special instructions were received'

loop_
_space_group_symop_id
_space_group_symop_operation_xyz
1 'x, y, z'
2 '-x, -y, -z'

loop_
_atom_site_label
_atom_site_type_symbol
_atom_site_fract_x
_atom_site_fract_y
_atom_site_fract_z
_atom_site_U_iso_or_equiv
_atom_site_adp_type
_atom_site_occupancy
_atom_site_calc_flag
_atom_site_disorder_assembly
_atom_site_disorder_group
_atom_site_site_symmetry_order
_atom_site_refinement_flags_posn
_atom_site_refinement_flags_adp
_atom_site_refinement_flags_occupancy
Cd1 Cd 0.5000 0.5000 0.5000 0.01381(15) Uani 1 d . . 2 S T P
O1 O 0.3734(4) 0.8366(3) 1.1133(3) 0.0171(5) Uani 1 d A . 1 . . .
O2 O 0.3298(4) 0.2996(3) 0.6810(3) 0.0212(5) Uani 1 d . . 1 . . .
O3 O 0.0988(4) 0.3994(3) 0.5885(3) 0.0245(6) Uani 1 d . . 1 . . .
O4 O 0.0506(4) 0.2091(3) 0.7702(3) 0.0231(6) Uani 1 d . . 1 . . .
O5 O 0.2937(4) 0.6403(3) 0.3738(3) 0.0212(5) Uani 1 d . . 1 . . .
H5A H 0.3583 0.6961 0.2937 0.032 Uiso 1 d . . 1 GR . .
H5B H 0.1851 0.6391 0.3761 0.032 Uiso 1 d . . 1 GR . .
N1 N 0.4143(4) 0.6559(3) 0.6545(3) 0.0152(5) Uani 1 d . . 1 . . .
N2 N 0.2562(4) 0.9608(3) 0.9269(3) 0.0155(5) Uani 1 d A . 1 . . .
H2 H 0.1945 1.0435 0.8941 0.019 Uiso 1 calc . . 1 R . .
N4 N 0.1587(4) 0.3036(3) 0.6793(3) 0.0133(5) Uani 1 d . . 1 . . .
C1 C 0.4012(5) 0.6084(4) 0.7948(4) 0.0198(7) Uani 1 d . . 1 . . .
H1 H 0.4281 0.5044 0.8301 0.024 Uiso 1 calc . . 1 R . .
C2 C 0.3505(5) 0.7023(4) 0.8917(4) 0.0189(6) Uani 1 d . . 1 . . .
H2A H 0.3425 0.6630 0.9905 0.023 Uiso 1 calc . . 1 R . .
C3 C 0.3117(4) 0.8553(4) 0.8415(3) 0.0140(6) Uani 1 d . . 1 . . .
C4 C 0.3235(5) 0.9050(4) 0.6954(4) 0.0183(6) Uani 1 d . . 1 . . .
H4 H 0.2963 1.0082 0.6571 0.022 Uiso 1 calc . . 1 R . .
C5 C 0.3747(5) 0.8035(4) 0.6071(4) 0.0190(6) Uani 1 d . . 1 . . .
H5 H 0.3824 0.8395 0.5079 0.023 Uiso 1 calc . . 1 R . .
C6 C 0.2896(4) 0.9471(4) 1.0580(3) 0.0138(6) Uani 1 d . . 1 . . .
C7A C 0.2220(12) 1.0753(7) 1.1305(7) 0.0153(6) Uiso 0.50 d A 1 1 . . .
C11A C 0.1768(11) 1.2223(7) 1.0666(5) 0.0154(16) Uiso 0.50 d A 1 1 G . .
H11A H 0.1864 1.2488 0.9666 0.018 Uiso 0.50 calc A 1 1 R . .
C10A C 0.1175(10) 1.3307(6) 1.1489(7) 0.0216(17) Uiso 0.50 d A 1 1 G . .
H10A H 0.0866 1.4312 1.1052 0.026 Uiso 0.50 calc A 1 1 R . .
C9A C 0.1035(9) 1.2921(6) 1.2951(6) 0.0242(17) Uiso 0.50 d A 1 1 G . .
H9A H 0.0630 1.3661 1.3514 0.029 Uiso 0.50 calc A 1 1 R . .
N3A N 0.1487(9) 1.1450(7) 1.3591(5) 0.0246(16) Uiso 0.50 d A 1 1 G . .
C8A C 0.2079(11) 1.0366(5) 1.2768(7) 0.027(2) Uiso 0.50 d A 1 1 G . .
H8A H 0.2388 0.9361 1.3205 0.032 Uiso 0.50 calc A 1 1 R . .
C7B C 0.2189(12) 1.0757(6) 1.1294(7) 0.0153(6) Uiso 0.50 d A 2 1 . . .
C11B C 0.2084(11) 1.2209(7) 1.0469(5) 0.023(2) Uiso 0.50 d A 2 1 G . .
H11B H 0.2385 1.2369 0.9453 0.028 Uiso 0.50 calc A 2 1 R . .
N3B N 0.1539(10) 1.3426(6) 1.1129(7) 0.0246(16) Uiso 0.50 d A 2 1 G . .
C10B C 0.1098(9) 1.3191(6) 1.2616(7) 0.028(2) Uiso 0.50 d A 2 1 G . .
H10B H 0.0726 1.4023 1.3067 0.034 Uiso 0.50 calc A 2 1 R . .
C9B C 0.1204(10) 1.1739(7) 1.3441(5) 0.0254(19) Uiso 0.50 d A 2 1 G . .
H9B H 0.0903 1.1579 1.4457 0.030 Uiso 0.50 calc A 2 1 R . .
C8B C 0.1749(11) 1.0522(6) 1.2780(6) 0.0133(15) Uiso 0.50 d A 2 1 G . .
H8B H 0.1821 0.9530 1.3344 0.016 Uiso 0.50 calc A 2 1 R . .

loop_
_atom_site_aniso_label
_atom_site_aniso_U_11
_atom_site_aniso_U_22
_atom_site_aniso_U_33
_atom_site_aniso_U_23
_atom_site_aniso_U_13
_atom_site_aniso_U_12
Cd1 0.0192(2) 0.0115(2) 0.0118(2) -0.00358(12) -0.00607(13) 0.00248(12)
O1 0.0178(11) 0.0181(12) 0.0149(11) -0.0034(9) -0.0049(9) 0.0024(9)
O2 0.0148(11) 0.0243(13) 0.0234(13) -0.0014(10) -0.0054(9) -0.0037(9)
O3 0.0257(13) 0.0208(13) 0.0249(13) 0.0042(11) -0.0123(11) 0.0023(10)
O4 0.0193(12) 0.0207(13) 0.0253(14) 0.0053(10) -0.0066(10) -0.0055(10)
O5 0.0173(11) 0.0233(13) 0.0217(13) 0.0033(10) -0.0097(9) -0.0018(9)
N1 0.0202(13) 0.0124(12) 0.0148(13) -0.0040(10) -0.0076(10) 0.0016(10)
N2 0.0194(13) 0.0143(13) 0.0142(13) -0.0047(10) -0.0061(10) 0.0016(10)
N4 0.0156(12) 0.0108(12) 0.0148(12) -0.0036(10) -0.0051(10) -0.0008(9)
C1 0.0304(17) 0.0164(15) 0.0135(15) -0.0052(12) -0.0063(13) 0.0008(13)
C2 0.0303(17) 0.0152(15) 0.0119(14) -0.0032(12) -0.0069(12) 0.0001(13)
C3 0.0148(13) 0.0152(14) 0.0126(14) -0.0038(11) -0.0037(11) -0.0015(11)
C4 0.0290(17) 0.0111(14) 0.0159(15) -0.0027(12) -0.0093(13) 0.0027(12)
C5 0.0299(17) 0.0145(15) 0.0153(15) -0.0064(12) -0.0091(13) 0.0031(13)
C6 0.0120(13) 0.0170(15) 0.0129(14) -0.0056(11) -0.0014(11) -0.0025(11)

loop_
_atom_type_symbol
_atom_type_description
_atom_type_scat_dispersion_real
_atom_type_scat_dispersion_imag
_atom_type_scat_source
C C 0.0033 0.0016 'International Tables Vol C Tables 4.2.6.8 and 6.1.1.4'
H H 0.0000 0.0000 'International Tables Vol C Tables 4.2.6.8 and 6.1.1.4'
Cd Cd -0.8075 1.2024 'International Tables Vol C Tables 4.2.6.8 and 6.1.1.4'
N N 0.0061 0.0033 'International Tables Vol C Tables 4.2.6.8 and 6.1.1.4'
O O 0.0106 0.0060 'International Tables Vol C Tables 4.2.6.8 and 6.1.1.4'

loop_
_geom_angle_atom_site_label_1
_geom_angle_atom_site_label_2
_geom_angle_atom_site_label_3
_geom_angle
_geom_angle_site_symmetry_1
_geom_angle_site_symmetry_3
O2 Cd1 O2 180 2_666 .
O5 Cd1 O2 108.72(9) 2_666 2_666
O5 Cd1 O2 71.28(9) 2_666 .
O5 Cd1 O2 108.72(9) . .
O5 Cd1 O2 71.28(9) . 2_666
O5 Cd1 O5 180 2_666 .
N1 Cd1 O2 89.54(10) 2_666 .
N1 Cd1 O2 89.54(10) . 2_666
N1 Cd1 O2 90.46(10) 2_666 2_666
N1 Cd1 O2 90.46(10) . .
N1 Cd1 O5 91.39(10) 2_666 .
N1 Cd1 O5 88.61(10) 2_666 2_666
N1 Cd1 O5 91.39(10) . 2_666
N1 Cd1 O5 88.61(10) . .
N1 Cd1 N1 180 2_666 .
N4 O2 Cd1 111.6(2) . .
Cd1 O5 H5A 109.8 . .
Cd1 O5 H5B 136.7 . .
H5A O5 H5B 112.1 . .
C1 N1 Cd1 122.7(2) . .
C1 N1 C5 117.0(3) . .
C5 N1 Cd1 120.3(2) . .
C3 N2 H2 117.3 . .
C6 N2 H2 117.3 . .
C6 N2 C3 125.5(3) . .
O3 N4 O2 120.4(3) . .
O3 N4 O4 120.5(3) . .
O4 N4 O2 119.0(3) . .
N1 C1 H1 118.1 . .
N1 C1 C2 123.8(3) . .
C2 C1 H1 118.1 . .
C1 C2 H2A 120.6 . .
C1 C2 C3 118.9(3) . .
C3 C2 H2A 120.6 . .
N2 C3 C2 124.8(3) . .
N2 C3 C4 117.6(3) . .
C2 C3 C4 117.5(3) . .
C3 C4 H4 120.2 . .
C5 C4 C3 119.6(3) . .
C5 C4 H4 120.2 . .
N1 C5 C4 123.2(3) . .
N1 C5 H5 118.4 . .
C4 C5 H5 118.4 . .
O1 C6 N2 122.3(3) . .
O1 C6 C7A 120.7(4) . .
O1 C6 C7B 121.6(4) . .
N2 C6 C7A 116.9(4) . .
N2 C6 C7B 116.0(4) . .
C7B C6 C7A 1.1(6) . .
C11A C7A C6 126.8(4) . .
C11A C7A C8A 120.0 . .
C8A C7A C6 113.2(4) . .
C7A C11A H11A 120.0 . .
C10A C11A C7A 120.0 . .
C10A C11A H11A 120.0 . .
C11A C10A H10A 120.0 . .
C9A C10A C11A 120.0 . .
C9A C10A H10A 120.0 . .
C10A C9A H9A 120.0 . .
C10A C9A N3A 120.0 . .
N3A C9A H9A 120.0 . .
C9A N3A C8A 120.0 . .
C7A C8A H8A 120.0 . .
N3A C8A C7A 120.0 . .
N3A C8A H8A 120.0 . .
C11B C7B C6 119.8(4) . .
C11B C7B C8B 120.0 . .
C8B C7B C6 120.0(4) . .
C7B C11B H11B 120.0 . .
N3B C11B C7B 120.0 . .
N3B C11B H11B 120.0 . .
C11B N3B C10B 120.0 . .
N3B C10B H10B 120.0 . .
C9B C10B N3B 120.0 . .
C9B C10B H10B 120.0 . .
C10B C9B H9B 120.0 . .
C10B C9B C8B 120.0 . .
C8B C9B H9B 120.0 . .
C7B C8B H8B 120.0 . .
C9B C8B C7B 120.0 . .
C9B C8B H8B 120.0 . .

loop_
_geom_bond_atom_site_label_1
_geom_bond_atom_site_label_2
_geom_bond_distance
_geom_bond_site_symmetry_2
Cd1 O2 2.413(3) .
Cd1 O2 2.413(3) 2_666
Cd1 O5 2.326(3) .
Cd1 O5 2.326(3) 2_666
Cd1 N1 2.256(3) 2_666
Cd1 N1 2.256(3) .
O1 C6 1.221(4) .
O2 N4 1.262(4) .
O3 N4 1.241(4) .
O4 N4 1.253(4) .
O5 H5A 0.8754 .
O5 H5B 0.7948 .
N1 C1 1.338(4) .
N1 C5 1.346(4) .
N2 H2 0.8800 .
N2 C3 1.388(4) .
N2 C6 1.370(4) .
C1 H1 0.9500 .
C1 C2 1.389(5) .
C2 H2A 0.9500 .
C2 C3 1.394(5) .
C3 C4 1.397(5) .
C4 H4 0.9500 .
C4 C5 1.378(5) .
C5 H5 0.9500 .
C6 C7A 1.488(5) .
C6 C7B 1.487(5) .
C7A C11A 1.3900 .
C7A C8A 1.3900 .
C11A H11A 0.9500 .
C11A C10A 1.3900 .
C10A H10A 0.9500 .
C10A C9A 1.3900 .
C9A H9A 0.9500 .
C9A N3A 1.3900 .
N3A C8A 1.3900 .
C8A H8A 0.9500 .
C7B C11B 1.3900 .
C7B C8B 1.3900 .
C11B H11B 0.9500 .
C11B N3B 1.3900 .
N3B C10B 1.3900 .
C10B H10B 0.9500 .
C10B C9B 1.3900 .
C9B H9B 0.9500 .
C9B C8B 1.3900 .
C8B H8B 0.9500 .

loop_
_geom_hbond_atom_site_label_D
_geom_hbond_atom_site_label_H
_geom_hbond_atom_site_label_A
_geom_hbond_distance_DH
_geom_hbond_distance_HA
_geom_hbond_distance_DA
_geom_hbond_angle_DHA
_geom_hbond_site_symmetry_A
O5 H5A O1 0.88 1.92 2.726(4) 151.6 1_554
O5 H5B O3 0.79 2.08 2.861(4) 169.5 2_566
N2 H2 O4 0.88 2.10 2.959(4) 164.0 1_565
